data_7116418
loop_
_publ_author_name
'Xun-Gao Liu'
'Hui Wang'
'Bin Chen'
'Yang Zou'
'Zhi-Guo Gu'
'Zujin Zhao'
'Liang Shen'

_publ_section_title
;
 A luminescent metal-organic framework constructed using a
 tetraphenylethene-based ligand for sensing volatile organic compounds
;
_journal_name_full Chem.Commun.
_journal_page_first 1677
_journal_paper_doi 10.1039/C4cc08945F
_journal_volume 51
_journal_year 2015
_chemical_formula_moiety 'C27 H16 O4 Zn'
_chemical_formula_sum 'C27 H16 O4 Zn'
_chemical_formula_weight 469.77
_chemical_name_systematic
; 
 ? 
;
_space_group_IT_number 72
_symmetry_cell_setting orthorhombic
_symmetry_space_group_name_Hall '-I 2 2c'
_symmetry_space_group_name_H-M 'I b a m'
_atom_sites_solution_hydrogens geom
_atom_sites_solution_primary direct
_atom_sites_solution_secondary difmap
_audit_creation_method SHELXL-97
_audit_update_record
;
2014-10-21 deposited with the CCDC.
2014-12-05 downloaded from the CCDC.
;
_cell_angle_alpha 90.00
_cell_angle_beta 90.00
_cell_angle_gamma 90.00
_cell_formula_units_Z 8
_cell_length_a 36.006(3)
_cell_length_b 6.0130(5)
_cell_length_c 31.426(3)
_cell_measurement_reflns_used 1962
_cell_measurement_temperature 173(2)
_cell_measurement_theta_max 24.76
_cell_measurement_theta_min 3.44
_cell_volume 6803.9(10)
_computing_structure_refinement 'SHELXL-97 (Sheldrick, 2008)'
_computing_structure_solution 'SHELXS-97 (Sheldrick, 2008)'
_diffrn_ambient_temperature 173(2)
_diffrn_measured_fraction_theta_full 0.985
_diffrn_measured_fraction_theta_max 0.985
_diffrn_measurement_device_type 'PHOTON 100 CMOS detector'
_diffrn_measurement_method 'omega scan'
_diffrn_radiation_monochromator 'TRIUMPH curved crystal monochromator'
_diffrn_radiation_source 'fine-focus sealed tube'
_diffrn_radiation_type MoK\a
_diffrn_radiation_wavelength 0.71073
_diffrn_reflns_av_R_equivalents 0.0926
_diffrn_reflns_av_sigmaI/netI 0.0965
_diffrn_reflns_limit_h_max 31
_diffrn_reflns_limit_h_min -42
_diffrn_reflns_limit_k_max 7
_diffrn_reflns_limit_k_min -7
_diffrn_reflns_limit_l_max 31
_diffrn_reflns_limit_l_min -37
_diffrn_reflns_number 10413
_diffrn_reflns_theta_full 25.30
_diffrn_reflns_theta_max 25.30
_diffrn_reflns_theta_min 3.44
_exptl_absorpt_coefficient_mu 0.742
_exptl_absorpt_correction_T_max 0.9097
_exptl_absorpt_correction_T_min 0.7865
_exptl_absorpt_correction_type multi-scan
_exptl_absorpt_process_details 'SADABS (Bruker, 2000)'
_exptl_crystal_colour Pale-yellow
_exptl_crystal_density_diffrn 0.917
_exptl_crystal_density_method 'not measured'
_exptl_crystal_description Plate
_exptl_crystal_F_000 1920
_exptl_crystal_size_max 0.34
_exptl_crystal_size_mid 0.21
_exptl_crystal_size_min 0.13
_platon_squeeze_details
;
;
_refine_diff_density_max 0.940
_refine_diff_density_min -1.589
_refine_diff_density_rms 0.148
_refine_ls_extinction_method none
_refine_ls_goodness_of_fit_ref 1.453
_refine_ls_hydrogen_treatment constr
_refine_ls_matrix_type full
_refine_ls_number_parameters 287
_refine_ls_number_reflns 3121
_refine_ls_number_restraints 726
_refine_ls_restrained_S_all 1.415
_refine_ls_R_factor_all 0.1750
_refine_ls_R_factor_gt 0.1294
_refine_ls_shift/su_max 0.000
_refine_ls_shift/su_mean 0.000
_refine_ls_structure_factor_coef Fsqd
_refine_ls_weighting_details 'calc w=1/[\s^2^(Fo^2^)+(0.2000P)^2^+0.0000P] where P=(Fo^2^+2Fc^2^)/3'
_refine_ls_weighting_scheme calc
_refine_ls_wR_factor_gt 0.3903
_refine_ls_wR_factor_ref 0.4214
_reflns_number_gt 1738
_reflns_number_total 3121
_reflns_threshold_expression >2sigma(I)
_cod_data_source_file c4cc08945f2.cif
_cod_data_source_block Zn-ETTC
_cod_original_cell_volume 6803.8(10)
_cod_original_sg_symbol_H-M 'Ibam '
_cod_database_code 7116418

loop_
_symmetry_equiv_pos_as_xyz
'x, y, z'
'-x, -y, z'
'-x+1/2, y+1/2, -z'
'x+1/2, -y+1/2, -z'
'x+1/2, y+1/2, z+1/2'
'-x+1/2, -y+1/2, z+1/2'
'-x+1, y+1, -z+1/2'
'x+1, -y+1, -z+1/2'
'-x, -y, -z'
'x, y, -z'
'x-1/2, -y-1/2, z'
'-x-1/2, y-1/2, z'
'-x+1/2, -y+1/2, -z+1/2'
'x+1/2, y+1/2, -z+1/2'
'x, -y, z+1/2'
'-x, y, z+1/2'

loop_
_atom_site_label
_atom_site_type_symbol
_atom_site_fract_x
_atom_site_fract_y
_atom_site_fract_z
_atom_site_U_iso_or_equiv
_atom_site_adp_type
_atom_site_occupancy
_atom_site_symmetry_multiplicity
_atom_site_calc_flag
_atom_site_refinement_flags
C1 C 0.0000 0.0000 0.7690(5) 0.041(4) Uani 0.50 2 d SPDU
C2 C 0.0000 0.0000 0.7263(5) 0.038(4) Uani 0.50 2 d SPDU
C3 C -0.0906(3) -0.256(2) 0.8421(4) 0.040(3) Uani 0.50 1 d PDU
C4 C -0.0537(3) -0.304(2) 0.8532(4) 0.046(3) Uani 0.50 1 d PDU
H4A H -0.0489 -0.4007 0.8769 0.055 Uiso 0.50 1 d PR
C5 C -0.0249(4) -0.218(2) 0.8305(5) 0.053(4) Uani 0.50 1 d PDU
H5A H 0.0003 -0.2469 0.8391 0.064 Uiso 0.50 1 d PR
C6 C -0.0315(3) -0.091(3) 0.7938(5) 0.048(3) Uani 0.50 1 d PDU
C7 C -0.0679(3) -0.015(3) 0.7883(5) 0.050(3) Uani 0.50 1 d PDU
H7A H -0.0724 0.1095 0.7698 0.060 Uiso 0.50 1 d PR
C8 C -0.0968(4) -0.117(3) 0.8086(5) 0.052(4) Uani 0.50 1 d PDU
H8A H -0.1219 -0.0852 0.8004 0.063 Uiso 0.50 1 d PR
C9 C -0.1775(3) -0.534(2) 0.9188(5) 0.034(3) Uani 0.50 1 d PDU
C10 C -0.1817(4) -0.331(2) 0.8972(4) 0.038(3) Uani 0.50 1 d PDU
H10A H -0.2048 -0.2528 0.9000 0.045 Uiso 0.50 1 d PR
C11 C -0.1548(3) -0.244(2) 0.8723(4) 0.039(3) Uani 0.50 1 d PDU
H11A H -0.1592 -0.1104 0.8565 0.046 Uiso 0.50 1 d PR
C12 C -0.1212(3) -0.351(2) 0.8685(5) 0.040(3) Uani 0.50 1 d PDU
C13 C -0.1161(4) -0.561(3) 0.8871(6) 0.048(4) Uani 0.50 1 d PDU
H13A H -0.0932 -0.6400 0.8833 0.057 Uiso 0.50 1 d PR
C14 C -0.1445(4) -0.650(3) 0.9113(5) 0.044(3) Uani 0.50 1 d PDU
H14A H -0.1417 -0.7957 0.9234 0.053 Uiso 0.50 1 d PR
C15 C -0.2065(3) -0.6206(19) 0.9475(4) 0.025(3) Uani 0.50 1 d PDU
C16 C 0.0871(3) 0.282(2) 0.6491(4) 0.044(3) Uani 0.50 1 d PDU
C17 C 0.0773(4) 0.059(2) 0.6468(5) 0.058(4) Uani 0.50 1 d PDU
H17A H 0.0903 -0.0363 0.6274 0.070 Uiso 0.50 1 d PR
C18 C 0.0499(4) -0.027(2) 0.6718(5) 0.055(4) Uani 0.50 1 d PDU
H18A H 0.0441 -0.1820 0.6695 0.066 Uiso 0.50 1 d PR
C19 C 0.0302(4) 0.099(2) 0.7005(5) 0.039(3) Uani 0.50 1 d PDU
C20 C 0.0399(5) 0.321(2) 0.7040(6) 0.058(4) Uani 0.50 1 d PDU
H20A H 0.0267 0.4134 0.7238 0.070 Uiso 0.50 1 d PR
C21 C 0.0682(5) 0.409(2) 0.6802(5) 0.055(4) Uani 0.50 1 d PDU
H21A H 0.0753 0.5612 0.6843 0.066 Uiso 0.50 1 d PR
C22 C 0.1754(3) 0.540(2) 0.5691(5) 0.041(3) Uani 0.50 1 d PDU
C23 C 0.1414(3) 0.646(2) 0.5735(4) 0.046(3) Uani 0.50 1 d PDU
H23A H 0.1370 0.7798 0.5577 0.055 Uiso 0.50 1 d PR
C24 C 0.1145(4) 0.561(2) 0.5990(5) 0.047(4) Uani 0.50 1 d PDU
H24A H 0.0909 0.6356 0.5992 0.057 Uiso 0.50 1 d PR
C25 C 0.1183(4) 0.375(2) 0.6244(5) 0.043(3) Uani 0.50 1 d PDU
C26 C 0.1507(4) 0.258(3) 0.6147(6) 0.049(4) Uani 0.50 1 d PDU
H26A H 0.1532 0.1116 0.6266 0.059 Uiso 0.50 1 d PR
C27 C 0.1798(4) 0.343(3) 0.5903(6) 0.049(4) Uani 0.50 1 d PDU
H27A H 0.2027 0.2626 0.5879 0.059 Uiso 0.50 1 d PR
C28 C 0.2047(3) 0.632(2) 0.5403(4) 0.034(3) Uani 0.50 1 d PDU
O1 O -0.2383(3) -0.5403(18) 0.9459(4) 0.031(3) Uani 0.50 1 d PDU
O2 O -0.1978(3) -0.7784(16) 0.9714(3) 0.030(2) Uani 0.50 1 d PDU
O3 O 0.1951(3) 0.7888(15) 0.5159(3) 0.034(3) Uani 0.50 1 d PDU
O4 O 0.2358(3) 0.5456(16) 0.5420(3) 0.018(2) Uani 0.50 1 d PDU
Zn1 Zn 0.22983(4) 1.0152(2) 0.5000 0.0372(6) Uani 1 2 d S

loop_
_atom_site_aniso_label
_atom_site_aniso_U_11
_atom_site_aniso_U_22
_atom_site_aniso_U_33
_atom_site_aniso_U_23
_atom_site_aniso_U_13
_atom_site_aniso_U_12
C1 0.036(7) 0.053(7) 0.035(7) 0.000 0.000 -0.015(9)
C2 0.036(7) 0.051(7) 0.026(7) 0.000 0.000 -0.017(9)
C3 0.028(6) 0.055(6) 0.038(6) 0.015(5) -0.006(5) -0.009(5)
C4 0.029(7) 0.067(7) 0.043(7) 0.013(6) 0.003(6) 0.001(6)
C5 0.039(7) 0.073(8) 0.047(7) 0.011(7) -0.003(6) 0.001(7)
C6 0.037(6) 0.065(7) 0.042(6) 0.007(6) -0.003(5) -0.014(6)
C7 0.035(7) 0.066(8) 0.049(7) 0.019(7) -0.003(6) -0.002(6)
C8 0.038(7) 0.068(7) 0.050(7) 0.011(7) -0.004(6) -0.006(6)
C9 0.035(6) 0.041(6) 0.027(6) 0.018(5) 0.004(5) 0.001(5)
C10 0.042(7) 0.040(6) 0.031(6) 0.023(6) 0.007(6) -0.001(6)
C11 0.041(7) 0.042(6) 0.033(6) 0.023(6) 0.008(6) 0.001(6)
C12 0.031(6) 0.047(6) 0.041(6) 0.016(5) 0.001(5) -0.004(5)
C13 0.041(7) 0.057(7) 0.046(7) 0.024(7) 0.005(7) -0.010(6)
C14 0.039(7) 0.053(7) 0.042(7) 0.026(6) 0.002(6) -0.004(6)
C15 0.029(5) 0.033(5) 0.015(4) 0.014(4) -0.001(4) -0.003(4)
C16 0.046(7) 0.051(6) 0.034(6) 0.018(5) 0.003(5) -0.005(5)
C17 0.058(8) 0.070(7) 0.046(7) -0.004(7) 0.010(7) -0.010(7)
C18 0.056(7) 0.067(7) 0.043(7) 0.008(7) 0.008(6) -0.017(7)
C19 0.038(6) 0.058(6) 0.022(6) 0.004(5) 0.002(5) -0.013(6)
C20 0.054(8) 0.075(7) 0.046(7) -0.001(7) 0.007(7) -0.008(7)
C21 0.052(8) 0.066(7) 0.046(7) 0.008(7) 0.004(7) -0.007(7)
C22 0.042(6) 0.045(6) 0.035(6) 0.022(5) 0.003(6) -0.007(5)
C23 0.044(7) 0.048(7) 0.046(7) 0.030(6) 0.006(6) 0.007(6)
C24 0.043(7) 0.045(7) 0.053(7) 0.029(6) 0.009(6) 0.010(6)
C25 0.048(6) 0.042(5) 0.039(6) 0.031(5) 0.008(5) -0.002(5)
C26 0.047(7) 0.054(7) 0.046(7) 0.030(6) 0.016(6) -0.003(6)
C27 0.048(7) 0.052(7) 0.049(7) 0.032(6) 0.010(6) 0.001(7)
C28 0.031(6) 0.040(6) 0.032(5) 0.023(5) -0.007(5) -0.007(5)
O1 0.038(5) 0.034(4) 0.023(4) 0.016(4) -0.002(4) -0.003(4)
O2 0.027(5) 0.042(5) 0.020(4) 0.023(4) -0.002(4) 0.000(4)
O3 0.025(5) 0.044(5) 0.032(5) 0.020(4) -0.007(4) 0.002(4)
O4 0.025(5) 0.021(5) 0.009(4) 0.008(4) -0.003(4) 0.002(4)
Zn1 0.0245(9) 0.0437(10) 0.0435(10) 0.000 0.000 0.0015(7)

loop_
_atom_type_symbol
_atom_type_description
_atom_type_scat_dispersion_real
_atom_type_scat_dispersion_imag
_atom_type_scat_source
C C 0.0033 0.0016 'International Tables Vol C Tables 4.2.6.8 and 6.1.1.4'
H H 0.0000 0.0000 'International Tables Vol C Tables 4.2.6.8 and 6.1.1.4'
Zn Zn 0.2839 1.4301 'International Tables Vol C Tables 4.2.6.8 and 6.1.1.4'
O O 0.0106 0.0060 'International Tables Vol C Tables 4.2.6.8 and 6.1.1.4'

loop_
_geom_angle_atom_site_label_1
_geom_angle_atom_site_label_2
_geom_angle_atom_site_label_3
_geom_angle
_geom_angle_site_symmetry_1
_geom_angle_site_symmetry_3
C2 C1 C1 180.00(3) 7_446 7_446
C2 C1 C2 180.00(5) 7_446 .
C1 C1 C2 0.000(3) 7_446 .
C2 C1 C6 58.2(8) 7_446 .
C1 C1 C6 121.8(8) 7_446 .
C2 C1 C6 121.8(8) . .
C2 C1 C6 58.2(8) 7_446 2
C1 C1 C6 121.8(8) 7_446 2
C2 C1 C6 121.8(8) . 2
C6 C1 C6 116.4(15) . 2
C2 C1 C19 52.3(8) 7_446 8_446
C1 C1 C19 127.7(8) 7_446 8_446
C2 C1 C19 127.7(8) . 8_446
C6 C1 C19 93.9(11) . 8_446
C6 C1 C19 44.6(9) 2 8_446
C2 C1 C19 52.3(8) 7_446 7_446
C1 C1 C19 127.7(8) 7_446 7_446
C2 C1 C19 127.7(8) . 7_446
C6 C1 C19 44.6(9) . 7_446
C6 C1 C19 93.9(11) 2 7_446
C19 C1 C19 104.7(16) 8_446 7_446
C1 C2 C1 0.00(5) 7_446 .
C1 C2 C6 116.7(10) 7_446 8_446
C1 C2 C6 116.7(10) . 8_446
C1 C2 C6 116.7(10) 7_446 7_446
C1 C2 C6 116.7(10) . 7_446
C6 C2 C6 127(2) 8_446 7_446
C1 C2 C19 123.2(8) 7_446 2
C1 C2 C19 123.2(7) . 2
C6 C2 C19 47.2(10) 8_446 2
C6 C2 C19 100.8(12) 7_446 2
C1 C2 C19 123.2(8) 7_446 .
C1 C2 C19 123.2(7) . .
C6 C2 C19 100.8(12) 8_446 .
C6 C2 C19 47.2(10) 7_446 .
C19 C2 C19 113.7(15) 2 .
C1 C2 C2 0.00(3) 7_446 7_446
C1 C2 C2 0.000(3) . 7_446
C6 C2 C2 116.7(10) 8_446 7_446
C6 C2 C2 116.7(10) 7_446 7_446
C19 C2 C2 123.2(7) 2 7_446
C19 C2 C2 123.2(7) . 7_446
C8 C3 C4 118.3(10) . .
C8 C3 C12 122.7(9) . .
C4 C3 C12 118.9(9) . .
C8 C3 C17 65.7(10) . 7_446
C4 C3 C17 85.7(9) . 7_446
C12 C3 C17 116.5(10) . 7_446
C5 C4 C3 121.0(11) . .
C5 C4 C18 51.6(8) . 7_446
C3 C4 C18 77.2(8) . 7_446
C5 C4 H4A 119.9 . .
C3 C4 H4A 119.1 . .
C18 C4 H4A 149.4 7_446 .
C4 C5 C6 120.5(11) . .
C4 C5 C18 81.6(9) . 7_446
C6 C5 C18 55.0(10) . 7_446
C4 C5 H5A 120.2 . .
C6 C5 H5A 119.2 . .
C18 C5 H5A 137.2 7_446 .
C19 C6 C18 66.9(12) 7_446 7_446
C19 C6 C7 74.5(13) 7_446 .
C18 C6 C7 62.3(12) 7_446 .
C19 C6 C5 114.0(17) 7_446 .
C18 C6 C5 64.9(11) 7_446 .
C7 C6 C5 116.0(11) . .
C19 C6 C2 69.7(9) 7_446 7_446
C18 C6 C2 131.0(17) 7_446 7_446
C7 C6 C2 124.8(11) . 7_446
C5 C6 C2 116.4(11) . 7_446
C19 C6 C1 71.6(11) 7_446 .
C18 C6 C1 134.8(16) 7_446 .
C7 C6 C1 122.0(10) . .
C5 C6 C1 120.3(10) . .
C2 C6 C1 5.1(9) 7_446 .
C8 C7 C6 120.6(11) . .
C8 C7 C18 84.9(11) . 7_446
C6 C7 C18 56.3(10) . 7_446
C8 C7 C19 139.1(15) . 7_446
C6 C7 C19 45.7(10) . 7_446
C18 C7 C19 54.9(8) 7_446 7_446
C8 C7 H7A 120.2 . .
C6 C7 H7A 119.2 . .
C18 C7 H7A 130.9 7_446 .
C19 C7 H7A 86.6 7_446 .
C3 C8 C7 120.6(11) . .
C3 C8 C18 77.0(9) . 7_446
C7 C8 C18 48.5(9) . 7_446
C3 C8 C17 73.2(10) . 7_446
C7 C8 C17 79.1(12) . 7_446
C18 C8 C17 42.4(6) 7_446 7_446
C3 C8 H8A 119.1 . .
C7 C8 H8A 120.1 . .
C18 C8 H8A 151.5 7_446 .
C17 C8 H8A 116.1 7_446 .
C22 C9 C27 161(3) 7_436 7_436
C22 C9 C14 112(2) 7_436 .
C27 C9 C14 64.0(15) 7_436 .
C22 C9 C10 71(2) 7_436 .
C27 C9 C10 128(2) 7_436 .
C14 C9 C10 116.4(10) . .
C22 C9 C15 88.0(17) 7_436 .
C27 C9 C15 79.7(14) 7_436 .
C14 C9 C15 121.9(9) . .
C10 C9 C15 121.7(9) . .
C22 C9 C23 48.2(14) 7_436 7_436
C27 C9 C23 135.6(16) 7_436 7_436
C14 C9 C23 72.2(10) . 7_436
C10 C9 C23 66.5(9) . 7_436
C15 C9 C23 132.5(12) . 7_436
C22 C9 C28 40.0(14) 7_436 7_436
C27 C9 C28 132.8(15) 7_436 7_436
C14 C9 C28 144.6(13) . 7_436
C10 C9 C28 79.3(8) . 7_436
C15 C9 C28 53.7(7) . 7_436
C23 C9 C28 87.9(8) 7_436 7_436
C22 C9 C26 142(2) 7_436 7_436
C27 C9 C26 40.6(12) 7_436 7_436
C14 C9 C26 31.2(9) . 7_436
C10 C9 C26 111.1(10) . 7_436
C15 C9 C26 117.8(9) . 7_436
C23 C9 C26 96.2(8) 7_436 7_436
C28 C9 C26 169.6(10) 7_436 7_436
C22 C10 C11 124.3(11) 7_436 .
C22 C10 C9 24.8(7) 7_436 .
C11 C10 C9 122.6(11) . .
C22 C10 C23 52.0(7) 7_436 7_436
C11 C10 C23 74.8(8) . 7_436
C9 C10 C23 65.2(8) . 7_436
C22 C10 C27 43.0(7) 7_436 7_436
C11 C10 C27 117.8(9) . 7_436
C9 C10 C27 18.2(8) . 7_436
C23 C10 C27 77.6(8) 7_436 7_436
C22 C10 H10A 111.2 7_436 .
C11 C10 H10A 119.1 . .
C9 C10 H10A 118.4 . .
C23 C10 H10A 136.3 7_436 .
C27 C10 H10A 119.5 7_436 .
C10 C11 C12 120.1(10) . .
C10 C11 C23 61.6(7) . 7_436
C12 C11 C23 71.9(9) . 7_436
C10 C11 H11A 120.5 . .
C12 C11 H11A 119.4 . .
C23 C11 H11A 143.4 7_436 .
C24 C12 C11 108.4(12) 7_436 .
C24 C12 C13 37.6(10) 7_436 .
C11 C12 C13 119.9(10) . .
C24 C12 C3 120.1(12) 7_436 .
C11 C12 C3 121.3(9) . .
C13 C12 C3 118.7(9) . .
C24 C12 C25 55.2(9) 7_436 7_436
C11 C12 C25 120.4(9) . 7_436
C13 C12 C25 17.6(11) . 7_436
C3 C12 C25 114.0(9) . 7_436
C24 C12 C23 42.6(8) 7_436 7_436
C11 C12 C23 66.3(8) . 7_436
C13 C12 C23 69.6(10) . 7_436
C3 C12 C23 142.5(12) . 7_436
C25 C12 C23 83.7(7) 7_436 7_436
C25 C13 C24 167(4) 7_436 7_436
C25 C13 C14 89(2) 7_436 .
C24 C13 C14 96.1(18) 7_436 .
C25 C13 C12 110(3) 7_436 .
C24 C13 C12 56.8(15) 7_436 .
C14 C13 C12 119.0(11) . .
C25 C13 C26 52.5(19) 7_436 7_436
C24 C13 C26 129.4(16) 7_436 7_436
C14 C13 C26 37.5(10) . 7_436
C12 C13 C26 118.7(14) . 7_436
C25 C13 C16 44.0(19) 7_436 7_436
C24 C13 C16 136.7(15) 7_436 7_436
C14 C13 C16 124.5(13) . 7_436
C12 C13 C16 106.5(11) . 7_436
C26 C13 C16 93.8(11) 7_436 7_436
C25 C13 C23 144(3) 7_436 7_436
C24 C13 C23 34.3(11) 7_436 7_436
C14 C13 C23 63.9(10) . 7_436
C12 C13 C23 68.8(10) . 7_436
C26 C13 C23 95.1(8) 7_436 7_436
C16 C13 C23 171.1(11) 7_436 7_436
C25 C13 H13A 71.3 7_436 .
C24 C13 H13A 115.4 7_436 .
C14 C13 H13A 120.5 . .
C12 C13 H13A 120.5 . .
C26 C13 H13A 108.2 7_436 .
C16 C13 H13A 33.6 7_436 .
C23 C13 H13A 141.8 7_436 .
C26 C14 C27 74.4(14) 7_436 7_436
C26 C14 C13 86.1(15) 7_436 .
C27 C14 C13 136.7(16) 7_436 .
C26 C14 C9 102.9(16) 7_436 .
C27 C14 C9 34.3(7) 7_436 .
C13 C14 C9 121.7(11) . .
C26 C14 C25 65.3(11) 7_436 7_436
C27 C14 C25 127.8(17) 7_436 7_436
C13 C14 C25 21.3(10) . 7_436
C9 C14 C25 128.4(12) . 7_436
C26 C14 C24 113.3(14) 7_436 7_436
C27 C14 C24 130.5(13) 7_436 7_436
C13 C14 C24 30.0(9) . 7_436
C9 C14 C24 101.4(10) . 7_436
C25 C14 C24 51.1(7) 7_436 7_436
C26 C14 C22 120.9(16) 7_436 7_436
C27 C14 C22 52.1(7) 7_436 7_436
C13 C14 C22 114.6(11) . 7_436
C9 C14 C22 18.7(8) . 7_436
C25 C14 C22 128.4(12) 7_436 7_436
C24 C14 C22 88.9(9) 7_436 7_436
C26 C14 C23 138.6(16) 7_436 7_436
C27 C14 C23 95.7(10) 7_436 7_436
C13 C14 C23 73.8(11) . 7_436
C9 C14 C23 61.6(9) . 7_436
C25 C14 C23 93.4(9) 7_436 7_436
C24 C14 C23 44.7(6) 7_436 7_436
C22 C14 C23 45.6(6) 7_436 7_436
C26 C14 H14A 81.2 7_436 .
C27 C14 H14A 95.4 7_436 .
C13 C14 H14A 119.8 . .
C9 C14 H14A 118.5 . .
C25 C14 H14A 109.2 7_436 .
C24 C14 H14A 133.6 7_436 .
C22 C14 H14A 122.3 7_436 .
C23 C14 H14A 140.2 7_436 .
O1 C15 O2 123.4(10) . .
O1 C15 C9 119.3(9) . .
O2 C15 C9 117.2(9) . .
O1 C15 O4 25.4(6) . 7_436
O2 C15 O4 123.7(10) . 7_436
C9 C15 O4 113.5(9) . 7_436
O1 C15 C27 126.7(12) . 7_436
O2 C15 C27 101.5(11) . 7_436
C9 C15 C27 30.5(7) . 7_436
O4 C15 C27 134.8(11) 7_436 7_436
O1 C15 C28 70.9(8) . 7_436
O2 C15 C28 125.4(11) . 7_436
C9 C15 C28 77.0(8) . 7_436
O4 C15 C28 47.6(6) 7_436 7_436
C27 C15 C28 107.2(9) 7_436 7_436
O1 C15 C22 113.8(10) . 7_436
O2 C15 C22 119.2(11) . 7_436
C9 C15 C22 22.1(7) . 7_436
O4 C15 C22 99.4(9) 7_436 7_436
C27 C15 C22 52.1(6) 7_436 7_436
C28 C15 C22 56.8(6) 7_436 7_436
C17 C16 C21 115.7(10) . .
C17 C16 C25 122.3(10) . .
C21 C16 C25 121.6(10) . .
C17 C16 C13 128.3(10) . 7_456
C21 C16 C13 115.4(10) . 7_456
C25 C16 C13 14.6(8) . 7_456
C18 C17 C16 121.4(11) . .
C18 C17 C8 68.3(8) . 7_446
C16 C17 C8 114.0(11) . 7_446
C18 C17 C3 73.2(8) . 7_446
C16 C17 C3 148.4(11) . 7_446
C8 C17 C3 41.1(5) 7_446 7_446
C18 C17 H17A 119.5 . .
C16 C17 H17A 119.1 . .
C8 C17 H17A 87.2 7_446 .
C3 C17 H17A 54.6 7_446 .
C6 C18 C17 160.6(13) 7_446 .
C6 C18 C19 50.7(10) 7_446 .
C17 C18 C19 122.9(12) . .
C6 C18 C7 61.4(9) 7_446 7_446
C17 C18 C7 99.3(10) . 7_446
C19 C18 C7 68.0(11) . 7_446
C6 C18 C5 60.1(8) 7_446 7_446
C17 C18 C5 135.7(12) . 7_446
C19 C18 C5 98.4(9) . 7_446
C7 C18 C5 111.4(13) 7_446 7_446
C6 C18 C4 96.9(11) 7_446 7_446
C17 C18 C4 92.5(9) . 7_446
C19 C18 C4 144.4(10) . 7_446
C7 C18 C4 112.9(13) 7_446 7_446
C5 C18 C4 46.8(7) 7_446 7_446
C6 C18 C8 95.7(13) 7_446 7_446
C17 C18 C8 69.4(9) . 7_446
C19 C18 C8 114.1(13) . 7_446
C7 C18 C8 46.6(7) 7_446 7_446
C5 C18 C8 110.0(12) 7_446 7_446
C4 C18 C8 79.1(8) 7_446 7_446
C6 C18 H18A 70.6 7_446 .
C17 C18 H18A 119.0 . .
C19 C18 H18A 118.1 . .
C7 C18 H18A 102.5 7_446 .
C5 C18 H18A 25.3 7_446 .
C4 C18 H18A 26.7 7_446 .
C8 C18 H18A 86.6 7_446 .
C6 C19 C18 62.4(11) 7_446 .
C6 C19 C20 158.5(19) 7_446 .
C18 C19 C20 116.8(11) . .
C6 C19 C2 63.1(9) 7_446 .
C18 C19 C2 121.1(10) . .
C20 C19 C2 122.1(9) . .
C6 C19 C7 59.8(10) 7_446 7_446
C18 C19 C7 57.1(10) . 7_446
C20 C19 C7 100.7(14) . 7_446
C2 C19 C7 109.8(11) . 7_446
C6 C19 C1 63.8(8) 7_446 7_446
C18 C19 C1 123.4(9) . 7_446
C20 C19 C1 119.7(10) . 7_446
C2 C19 C1 4.5(8) . 7_446
C7 C19 C1 107.4(12) 7_446 7_446
C21 C20 C19 121.1(12) . .
C21 C20 H20A 120.1 . .
C19 C20 H20A 118.8 . .
C20 C21 C16 121.8(11) . .
C20 C21 H21A 119.6 . .
C16 C21 H21A 118.6 . .
C9 C22 C10 85(2) 7_456 7_456
C9 C22 C27 11.0(18) 7_456 .
C10 C22 C27 95.5(13) 7_456 .
C9 C22 C23 113.2(17) 7_456 .
C10 C22 C23 78.8(10) 7_456 .
C27 C22 C23 116.6(11) . .
C9 C22 C28 125.3(18) 7_456 .
C10 C22 C28 98.4(11) 7_456 .
C27 C22 C28 122.3(9) . .
C23 C22 C28 121.0(9) . .
C9 C22 C15 69.9(16) 7_456 7_456
C10 C22 C15 120.1(12) 7_456 7_456
C27 C22 C15 63.0(8) . 7_456
C23 C22 C15 161.0(13) . 7_456
C28 C22 C15 61.5(7) . 7_456
C9 C22 C14 49.1(17) 7_456 7_456
C10 C22 C14 102.3(10) 7_456 7_456
C27 C22 C14 47.1(9) . 7_456
C23 C22 C14 72.3(9) . 7_456
C28 C22 C14 157.4(12) . 7_456
C15 C22 C14 99.8(9) 7_456 7_456
C24 C23 C22 121.4(10) . .
C24 C23 C9 103.0(10) . 7_456
C22 C23 C9 18.6(6) . 7_456
C24 C23 C10 108.5(9) . 7_456
C22 C23 C10 49.2(8) . 7_456
C9 C23 C10 48.3(6) 7_456 7_456
C24 C23 C14 62.0(7) . 7_456
C22 C23 C14 62.1(7) . 7_456
C9 C23 C14 46.2(5) 7_456 7_456
C10 C23 C14 83.7(8) 7_456 7_456
C24 C23 C11 77.4(8) . 7_456
C22 C23 C11 91.4(10) . 7_456
C9 C23 C11 84.2(8) 7_456 7_456
C10 C23 C11 43.5(6) 7_456 7_456
C14 C23 C11 95.1(8) 7_456 7_456
C24 C23 C12 35.9(7) . 7_456
C22 C23 C12 115.2(10) . 7_456
C9 C23 C12 99.0(9) 7_456 7_456
C10 C23 C12 79.4(8) 7_456 7_456
C14 C23 C12 77.9(7) 7_456 7_456
C11 C23 C12 41.8(5) 7_456 7_456
C24 C23 C13 20.9(7) . 7_456
C22 C23 C13 100.6(9) . 7_456
C9 C23 C13 82.3(8) 7_456 7_456
C10 C23 C13 96.0(9) 7_456 7_456
C14 C23 C13 42.3(5) 7_456 7_456
C11 C23 C13 76.8(8) 7_456 7_456
C12 C23 C13 41.6(5) 7_456 7_456
C24 C23 H23A 120.0 . .
C22 C23 H23A 118.5 . .
C9 C23 H23A 136.9 7_456 .
C10 C23 H23A 110.1 7_456 .
C14 C23 H23A 162.6 7_456 .
C11 C23 H23A 102.2 7_456 .
C12 C23 H23A 114.2 7_456 .
C13 C23 H23A 140.8 7_456 .
C13 C24 C12 85.6(16) 7_456 7_456
C13 C24 C23 124.8(16) 7_456 .
C12 C24 C23 101.5(11) 7_456 .
C13 C24 C25 4.9(16) 7_456 .
C12 C24 C25 80.7(13) 7_456 .
C23 C24 C25 124.9(11) . .
C13 C24 C14 53.9(12) 7_456 7_456
C12 C24 C14 111.6(13) 7_456 7_456
C23 C24 C14 73.3(9) . 7_456
C25 C24 C14 55.9(9) . 7_456
C13 C24 H24A 117.1 7_456 .
C12 C24 H24A 88.1 7_456 .
C23 C24 H24A 117.7 . .
C25 C24 H24A 117.4 . .
C14 C24 H24A 155.8 7_456 .
C13 C25 C24 8(2) 7_456 .
C13 C25 C26 110(2) 7_456 .
C24 C25 C26 111.4(10) . .
C13 C25 C14 70(2) 7_456 7_456
C24 C25 C14 73.0(11) . 7_456
C26 C25 C14 41.1(9) . 7_456
C13 C25 C16 121(2) 7_456 .
C24 C25 C16 122.4(10) . .
C26 C25 C16 124.0(9) . .
C14 C25 C16 148.1(14) 7_456 .
C13 C25 C12 52(2) 7_456 7_456
C24 C25 C12 44.1(9) . 7_456
C26 C25 C12 118.4(11) . 7_456
C14 C25 C12 99.4(9) 7_456 7_456
C16 C25 C12 110.7(9) . 7_456
C14 C26 C27 61.4(12) 7_456 .
C14 C26 C25 73.6(12) 7_456 .
C27 C26 C25 124.1(11) . .
C14 C26 C13 56.4(11) 7_456 7_456
C27 C26 C13 107.6(11) . 7_456
C25 C26 C13 17.7(8) . 7_456
C14 C26 C9 45.9(9) 7_456 7_456
C27 C26 C9 21.8(6) . 7_456
C25 C26 C9 102.3(9) . 7_456
C13 C26 C9 85.9(8) 7_456 7_456
C14 C26 H26A 146.7 7_456 .
C27 C26 H26A 118.6 . .
C25 C26 H26A 117.2 . .
C13 C26 H26A 133.6 7_456 .
C9 C26 H26A 140.4 7_456 .
C9 C27 C14 81.7(15) 7_456 7_456
C9 C27 C22 8.1(14) 7_456 .
C14 C27 C22 80.8(12) 7_456 .
C9 C27 C26 117.6(16) 7_456 .
C14 C27 C26 44.2(10) 7_456 .
C22 C27 C26 120.0(11) . .
C9 C27 C15 69.9(12) 7_456 7_456
C14 C27 C15 126.0(15) 7_456 7_456
C22 C27 C15 64.8(8) . 7_456
C26 C27 C15 160.3(19) . 7_456
C9 C27 C10 33.5(15) 7_456 7_456
C14 C27 C10 90.8(10) 7_456 7_456
C22 C27 C10 41.5(9) . 7_456
C26 C27 C10 106.3(12) . 7_456
C15 C27 C10 89.5(7) 7_456 7_456
C9 C27 H27A 121.9 7_456 .
C14 C27 H27A 150.4 7_456 .
C22 C27 H27A 119.9 . .
C26 C27 H27A 120.1 . .
C15 C27 H27A 58.3 7_456 .
C10 C27 H27A 118.8 7_456 .
O4 C28 O3 126.0(10) . .
O4 C28 C22 117.2(8) . .
O3 C28 C22 116.8(9) . .
O4 C28 C15 62.8(8) . 7_456
O3 C28 C15 152.0(12) . 7_456
C22 C28 C15 61.7(7) . 7_456
O4 C28 O1 20.0(6) . 7_456
O3 C28 O1 145.8(11) . 7_456
C22 C28 O1 97.3(8) . 7_456
C15 C28 O1 45.3(5) 7_456 7_456
O4 C28 C9 102.4(8) . 7_456
O3 C28 C9 131.5(10) . 7_456
C22 C28 C9 14.8(6) . 7_456
C15 C28 C9 49.3(5) 7_456 7_456
O1 C28 C9 82.5(7) 7_456 7_456
O4 O1 C15 99.2(16) 7_436 .
O4 O1 C28 40.8(12) 7_436 7_436
C15 O1 C28 63.9(9) . 7_436
O4 O1 Zn1 58.0(13) 7_436 5_435
C15 O1 Zn1 122.6(9) . 5_435
C28 O1 Zn1 95.2(7) 7_436 5_435
C15 O2 O2 126.9(7) . 10_557
C15 O2 Zn1 128.5(8) . 7_426
O2 O2 Zn1 62.0(3) 10_557 7_426
O3 O3 C28 127.4(7) 10_556 .
O3 O3 Zn1 74.9(3) 10_556 .
C28 O3 Zn1 120.7(8) . .
O1 O4 C28 119.2(16) 7_456 .
O1 O4 C15 55.4(13) 7_456 7_456
C28 O4 C15 69.6(8) . 7_456
O1 O4 Zn1 104.5(15) 7_456 3_546
C28 O4 Zn1 128.8(8) . 3_546
C15 O4 Zn1 125.0(7) 7_456 3_546
O4 Zn1 O4 93.1(6) 12_665 3_556
O4 Zn1 O3 134.8(4) 12_665 10_556
O4 Zn1 O3 109.0(4) 3_556 10_556
O4 Zn1 O3 109.0(4) 12_665 .
O4 Zn1 O3 134.8(4) 3_556 .
O3 Zn1 O3 30.2(6) 10_556 .
O4 Zn1 O2 90.2(4) 12_665 7_466
O4 Zn1 O2 133.2(5) 3_556 7_466
O3 Zn1 O2 101.0(4) 10_556 7_466
O3 Zn1 O2 86.9(4) . 7_466
O4 Zn1 O2 133.2(5) 12_665 16_574
O4 Zn1 O2 90.2(4) 3_556 16_574
O3 Zn1 O2 86.9(4) 10_556 16_574
O3 Zn1 O2 101.0(4) . 16_574
O2 Zn1 O2 56.0(6) 7_466 16_574
O4 Zn1 O1 17.5(4) 12_665 14_566
O4 Zn1 O1 103.5(5) 3_556 14_566
O3 Zn1 O1 117.4(5) 10_556 14_566
O3 Zn1 O1 91.9(4) . 14_566
O2 Zn1 O1 93.0(4) 7_466 14_566
O2 Zn1 O1 145.1(5) 16_574 14_566
O4 Zn1 O1 103.5(5) 12_665 5_564
O4 Zn1 O1 17.5(4) 3_556 5_564
O3 Zn1 O1 91.9(4) 10_556 5_564
O3 Zn1 O1 117.4(5) . 5_564
O2 Zn1 O1 145.1(5) 7_466 5_564
O2 Zn1 O1 93.0(4) 16_574 5_564
O1 Zn1 O1 109.7(6) 14_566 5_564

loop_
_geom_bond_atom_site_label_1
_geom_bond_atom_site_label_2
_geom_bond_distance
_geom_bond_site_symmetry_2
C1 C2 0.15(3) 7_446
C1 C1 1.19(3) 7_446
C1 C2 1.34(2) .
C1 C6 1.480(11) .
C1 C6 1.480(11) 2
C1 C19 1.566(17) 8_446
C1 C19 1.566(17) 7_446
C2 C1 0.15(3) 7_446
C2 C6 1.408(16) 8_446
C2 C6 1.408(16) 7_446
C2 C19 1.481(11) 2
C2 C19 1.481(11) .
C2 C2 1.49(3) 7_446
C3 C8 1.365(12) .
C3 C4 1.400(12) .
C3 C12 1.493(11) .
C3 C17 1.99(2) 7_446
C4 C5 1.362(14) .
C4 C18 1.849(19) 7_446
C4 H4A 0.9601 .
C5 C6 1.403(12) .
C5 C18 1.466(19) 7_446
C5 H5A 0.9601 .
C6 C19 1.16(2) 7_446
C6 C18 1.33(2) 7_446
C6 C7 1.400(12) .
C6 C2 1.408(16) 7_446
C7 C8 1.369(14) .
C7 C18 1.41(2) 7_446
C7 C19 1.56(2) 7_446
C7 H7A 0.9600 .
C8 C18 1.88(2) 7_446
C8 C17 1.89(2) 7_446
C8 H8A 0.9599 .
C9 C22 0.592(17) 7_436
C9 C27 0.796(16) 7_436
C9 C14 1.399(12) .
C9 C10 1.405(12) .
C9 C15 1.476(12) .
C9 C23 1.706(18) 7_436
C9 C28 1.898(17) 7_436
C9 C26 1.900(18) 7_436
C10 C22 1.33(2) 7_436
C10 C11 1.350(13) .
C10 C23 1.72(2) 7_436
C10 C27 2.00(2) 7_436
C10 H10A 0.9601 .
C11 C12 1.376(12) .
C11 C23 1.89(2) 7_436
C11 H11A 0.9600 .
C12 C24 1.17(2) 7_436
C12 C13 1.399(12) .
C12 C25 1.66(2) 7_436
C12 C23 1.963(18) 7_436
C13 C25 0.54(2) 7_436
C13 C24 0.86(2) 7_436
C13 C14 1.383(14) .
C13 C26 1.66(2) 7_436
C13 C16 1.81(2) 7_436
C13 C23 1.97(2) 7_436
C13 H13A 0.9601 .
C14 C26 1.01(2) 7_436
C14 C27 1.27(2) 7_436
C14 C25 1.474(18) 7_436
C14 C24 1.70(2) 7_436
C14 C22 1.713(18) 7_436
C14 C23 1.85(2) 7_436
C14 H14A 0.9599 .
C15 O1 1.241(11) .
C15 O2 1.249(11) .
C15 O4 1.488(15) 7_436
C15 C27 1.546(17) 7_436
C15 C28 1.569(16) 7_436
C15 C22 1.570(16) 7_436
C16 C17 1.385(12) .
C16 C21 1.415(12) .
C16 C25 1.475(12) .
C16 C13 1.81(2) 7_456
C17 C18 1.362(14) .
C17 C8 1.89(2) 7_446
C17 C3 1.99(2) 7_446
C17 H17A 0.9600 .
C18 C6 1.33(2) 7_446
C18 C19 1.377(12) .
C18 C7 1.41(2) 7_446
C18 C5 1.466(19) 7_446
C18 C4 1.849(19) 7_446
C18 C8 1.88(2) 7_446
C18 H18A 0.9600 .
C19 C6 1.16(2) 7_446
C19 C20 1.384(12) .
C19 C7 1.56(2) 7_446
C19 C1 1.566(17) 7_446
C20 C21 1.369(14) .
C20 H20A 0.9600 .
C21 H21A 0.9600 .
C22 C9 0.592(17) 7_456
C22 C10 1.33(2) 7_456
C22 C27 1.370(12) .
C22 C23 1.384(12) .
C22 C28 1.493(12) .
C22 C15 1.570(16) 7_456
C22 C14 1.713(18) 7_456
C23 C24 1.356(13) .
C23 C9 1.706(18) 7_456
C23 C10 1.72(2) 7_456
C23 C14 1.85(2) 7_456
C23 C11 1.89(2) 7_456
C23 C12 1.963(18) 7_456
C23 C13 1.97(2) 7_456
C23 H23A 0.9601 .
C24 C13 0.86(2) 7_456
C24 C12 1.17(2) 7_456
C24 C25 1.384(12) .
C24 C14 1.70(2) 7_456
C24 H24A 0.9598 .
C25 C13 0.54(2) 7_456
C25 C26 1.396(12) .
C25 C14 1.474(18) 7_456
C25 C12 1.66(2) 7_456
C26 C14 1.01(2) 7_456
C26 C27 1.395(14) .
C26 C13 1.66(2) 7_456
C26 C9 1.900(18) 7_456
C26 H26A 0.9600 .
C27 C9 0.796(16) 7_456
C27 C14 1.27(2) 7_456
C27 C15 1.546(17) 7_456
C27 C10 2.00(2) 7_456
C27 H27A 0.9600 .
C28 O4 1.236(11) .
C28 O3 1.263(11) .
C28 C15 1.569(16) 7_456
C28 O1 1.651(15) 7_456
C28 C9 1.897(17) 7_456
O1 O4 0.646(13) 7_436
O1 C28 1.651(15) 7_436
O1 Zn1 2.078(12) 5_435
O2 O2 1.800(19) 10_557
O2 Zn1 1.918(9) 7_426
O3 O3 0.999(19) 10_556
O3 Zn1 1.915(10) .
O4 O1 0.646(13) 7_456
O4 C15 1.488(15) 7_456
O4 Zn1 1.820(10) 3_546
Zn1 O4 1.820(10) 12_665
Zn1 O4 1.820(10) 3_556
Zn1 O3 1.915(10) 10_556
Zn1 O2 1.918(9) 7_466
Zn1 O2 1.918(9) 16_574
Zn1 O1 2.078(12) 14_566
Zn1 O1 2.078(12) 5_564

loop_
_platon_squeeze_void_nr
_platon_squeeze_void_average_x
_platon_squeeze_void_average_y
_platon_squeeze_void_average_z
_platon_squeeze_void_volume
_platon_squeeze_void_count_electrons
_platon_squeeze_void_content
1 0.000 -0.012 0.000 325 102 ' '
2 0.500 0.412 0.000 325 101 ' '
3 0.250 0.909 0.250 370 103 ' '
4 0.750 0.554 0.250 370 103 ' '
5 0.000 -0.013 0.500 325 101 ' '
6 0.500 0.754 0.500 325 102 ' '
7 0.250 0.054 0.750 370 103 ' '
8 0.750 0.409 0.750 370 103 ' '
